data_7216955
loop_
_publ_author_name
'Caira, Mino R.'
'Nassimbeni, Luigi R.'
'Toda, Fumio'
'Vujovic, Dejana'

_publ_section_title
;
 Inclusion by a diol host compound: structure and dynamics of volatile
 guest exchange
;
_journal_issue 11
_journal_name_full 'Journal of the Chemical Society, Perkin Transactions 2'
_journal_page_first 2119
_journal_paper_doi 10.1039/b105248a
_journal_year 2001
_chemical_formula_sum 'C38 H30 O4'
_chemical_formula_weight 550.62
_chemical_name_systematic
; 
? 
;
_space_group_IT_number 14
_symmetry_space_group_name_Hall '-P 2ybc'
_symmetry_space_group_name_H-M 'P 1 21/c 1'
_atom_sites_solution_hydrogens geom
_atom_sites_solution_primary direct
_atom_sites_solution_secondary difmap
_audit_creation_method SHELXL-97
_cell_angle_alpha 90.00
_cell_angle_beta 93.061(3)
_cell_angle_gamma 90.00
_cell_formula_units_Z 2
_cell_length_a 8.2907(4)
_cell_length_b 16.0716(9)
_cell_length_c 11.4225(4)
_cell_measurement_temperature 293(2)
_cell_volume 1519.82(12)
_computing_structure_refinement 'SHELXL-97 (Sheldrick, 1997)'
_computing_structure_solution 'SHELXS-97 (Sheldrick, 1990)'
_diffrn_ambient_temperature 293(2)
_diffrn_measured_fraction_theta_full 0.979
_diffrn_measured_fraction_theta_max 0.979
_diffrn_radiation_monochromator graphite
_diffrn_radiation_source 'fine-focus sealed tube'
_diffrn_radiation_type MoK\a
_diffrn_radiation_wavelength 0.71070
_diffrn_reflns_av_R_equivalents 0.0193
_diffrn_reflns_av_sigmaI/netI 0.0345
_diffrn_reflns_limit_h_max 10
_diffrn_reflns_limit_h_min -10
_diffrn_reflns_limit_k_max 20
_diffrn_reflns_limit_k_min -19
_diffrn_reflns_limit_l_max 14
_diffrn_reflns_limit_l_min -14
_diffrn_reflns_number 5754
_diffrn_reflns_theta_full 27.49
_diffrn_reflns_theta_max 27.49
_diffrn_reflns_theta_min 2.19
_exptl_absorpt_coefficient_mu 0.077
_exptl_crystal_density_diffrn 1.203
_exptl_crystal_density_method 'not measured'
_exptl_crystal_F_000 580
_refine_diff_density_max 0.721
_refine_diff_density_min -0.593
_refine_diff_density_rms 0.074
_refine_ls_extinction_method none
_refine_ls_goodness_of_fit_ref 1.033
_refine_ls_hydrogen_treatment mixed
_refine_ls_matrix_type full
_refine_ls_number_parameters 175
_refine_ls_number_reflns 3412
_refine_ls_number_restraints 1
_refine_ls_restrained_S_all 1.033
_refine_ls_R_factor_all 0.1137
_refine_ls_R_factor_gt 0.0887
_refine_ls_shift/su_max 1.799
_refine_ls_shift/su_mean 0.475
_refine_ls_structure_factor_coef Fsqd
_refine_ls_weighting_details 'calc w=1/[\s^2^(Fo^2^)+(0.1443P)^2^+1.7956P] where P=(Fo^2^+2Fc^2^)/3'
_refine_ls_weighting_scheme calc
_refine_ls_wR_factor_gt 0.2466
_refine_ls_wR_factor_ref 0.2722
_reflns_number_gt 2524
_reflns_number_total 3412
_reflns_threshold_expression >2sigma(I)
_cod_data_source_file b105248a.txt
_cod_data_source_block c:\dejana\struct~1\t7thf\t7thf
_cod_database_code 7216955

loop_
_symmetry_equiv_pos_as_xyz
'x, y, z'
'-x, y+1/2, -z+1/2'
'-x, -y, -z'
'x, -y-1/2, z-1/2'

loop_
_atom_site_label
_atom_site_type_symbol
_atom_site_fract_x
_atom_site_fract_y
_atom_site_fract_z
_atom_site_U_iso_or_equiv
_atom_site_adp_type
_atom_site_occupancy
_atom_site_symmetry_multiplicity
_atom_site_calc_flag
_atom_site_refinement_flags
_atom_site_disorder_assembly
_atom_site_disorder_group
O1 O 0.8623(2) 0.04221(13) 0.16043(16) 0.0322(5) Uani 1 1 d D . .
C1 C 0.8013(3) -0.01982(16) 0.2361(2) 0.0260(5) Uani 1 1 d . . .
C2 C 0.8845(3) -0.01144(16) 0.3537(2) 0.0275(5) Uani 1 1 d . . .
C3 C 0.9579(3) -0.00435(16) 0.4470(2) 0.0282(6) Uani 1 1 d . . .
C1A C 0.6180(3) -0.00871(16) 0.2429(2) 0.0275(5) Uani 1 1 d . . .
C6A C 0.5176(3) -0.03377(19) 0.1478(2) 0.0374(7) Uani 1 1 d . . .
H6A H 0.5612 -0.0606 0.0846 0.045 Uiso 1 1 calc R . .
C1B C 0.8421(3) -0.10515(17) 0.1869(2) 0.0295(6) Uani 1 1 d . . .
C2A C 0.5499(3) 0.0299(2) 0.3366(2) 0.0382(7) Uani 1 1 d . . .
H2A H 0.6153 0.0464 0.4011 0.046 Uiso 1 1 calc R . .
C3A C 0.3844(4) 0.0443(2) 0.3349(3) 0.0476(8) Uani 1 1 d . . .
H3A H 0.3398 0.0702 0.3984 0.057 Uiso 1 1 calc R . .
C2B C 0.9109(3) -0.11396(19) 0.0794(2) 0.0371(6) Uani 1 1 d . . .
H2B H 0.9372 -0.0671 0.0366 0.044 Uiso 1 1 calc R . .
C5A C 0.3523(3) -0.0188(2) 0.1470(3) 0.0455(8) Uani 1 1 d . . .
H5A H 0.2861 -0.0355 0.0830 0.055 Uiso 1 1 calc R . .
C6B C 0.8055(4) -0.17624(19) 0.2488(3) 0.0447(7) Uani 1 1 d . . .
H6B H 0.7636 -0.1703 0.3223 0.054 Uiso 1 1 calc R . .
C3B C 0.9404(4) -0.1926(2) 0.0361(3) 0.0511(8) Uani 1 1 d . . .
H3B H 0.9858 -0.1979 -0.0362 0.061 Uiso 1 1 calc R . .
C4A C 0.2861(3) 0.0203(2) 0.2398(3) 0.0462(8) Uani 1 1 d . . .
H4A H 0.1756 0.0307 0.2384 0.055 Uiso 1 1 calc R . .
C4B C 0.9045(5) -0.2624(2) 0.0970(4) 0.0576(10) Uani 1 1 d . . .
H4B H 0.9286 -0.3148 0.0683 0.069 Uiso 1 1 calc R . .
C5B C 0.8282(3) -0.25343(12) 0.2073(2) 0.0591(10) Uani 1 1 d . . .
H5B H 0.7956 -0.2999 0.2484 0.071 Uiso 1 1 calc R . .
O1GB O 0.7053(3) 0.19342(12) 0.1813(2) 0.0523(12) Uiso 0.781(11) 1 d PR A 1
O1GA O 0.7493(3) 0.19522(12) 0.1400(2) 0.037(3) Uiso 0.219(11) 1 d PR A .
C2GB C 0.7316(3) 0.27860(12) 0.2039(2) 0.0684(16) Uiso 0.845(14) 1 d PR A 1
H2G1 H 0.8443 0.2888 0.2268 0.082 Uiso 0.845(14) 1 calc PR A 1
H2G2 H 0.6658 0.2974 0.2664 0.082 Uiso 0.845(14) 1 calc PR A 1
C2GA C 0.7872(19) 0.2788(9) 0.1721(14) 0.025(5) Uiso 0.155(14) 1 d P . .
H2G3 H 0.9003 0.2912 0.1627 0.030 Uiso 0.155(14) 1 calc PR A 1
H2G4 H 0.7610 0.2904 0.2523 0.030 Uiso 0.155(14) 1 calc PR A 1
C3G C 0.6840(7) 0.3242(4) 0.0893(5) 0.0880(15) Uiso 1 1 d . A 1
C5GB C 0.5535(10) 0.1939(5) 0.1218(8) 0.058(3) Uiso 0.496(16) 1 d P A 1
H5G1 H 0.4689 0.2057 0.1748 0.070 Uiso 0.496(16) 1 calc PR A 1
H5G2 H 0.5312 0.1409 0.0836 0.070 Uiso 0.496(16) 1 calc PR A 1
C5GA C 0.6081(13) 0.1924(6) 0.0573(10) 0.075(4) Uiso 0.504(16) 1 d P . .
H5G3 H 0.6333 0.1607 -0.0116 0.090 Uiso 0.504(16) 1 calc PR A 1
H5G4 H 0.5188 0.1654 0.0936 0.090 Uiso 0.504(16) 1 calc PR A 1
C4G C 0.5682(8) 0.2668(4) 0.0276(5) 0.0963(16) Uiso 1 1 d . A 1
H1 H 0.846(5) 0.0998(17) 0.178(3) 0.069(12) Uiso 1 1 d D . .

loop_
_atom_site_aniso_label
_atom_site_aniso_U_11
_atom_site_aniso_U_22
_atom_site_aniso_U_33
_atom_site_aniso_U_23
_atom_site_aniso_U_13
_atom_site_aniso_U_12
O1 0.0306(10) 0.0346(11) 0.0315(10) 0.0056(8) 0.0013(7) -0.0053(8)
C1 0.0242(11) 0.0314(13) 0.0221(11) 0.0016(9) -0.0028(9) -0.0029(9)
C2 0.0219(11) 0.0315(13) 0.0288(13) -0.0024(10) -0.0013(9) -0.0004(9)
C3 0.0232(11) 0.0329(13) 0.0283(13) -0.0032(10) -0.0009(9) -0.0004(9)
C1A 0.0245(12) 0.0317(13) 0.0258(12) 0.0037(10) -0.0032(9) -0.0024(9)
C6A 0.0284(13) 0.0528(17) 0.0302(13) -0.0011(12) -0.0055(10) -0.0035(12)
C1B 0.0259(12) 0.0345(14) 0.0272(12) -0.0033(10) -0.0060(9) -0.0008(10)
C2A 0.0323(14) 0.0495(17) 0.0326(14) -0.0038(12) -0.0012(10) 0.0033(12)
C3A 0.0333(15) 0.063(2) 0.0472(17) 0.0006(15) 0.0083(13) 0.0094(14)
C2B 0.0380(14) 0.0431(16) 0.0303(13) -0.0033(11) 0.0043(11) -0.0002(12)
C5A 0.0270(14) 0.066(2) 0.0419(16) 0.0052(14) -0.0110(11) -0.0058(13)
C6B 0.063(2) 0.0358(16) 0.0359(15) -0.0003(12) 0.0060(13) -0.0045(13)
C3B 0.0531(19) 0.059(2) 0.0413(17) -0.0188(15) 0.0039(14) 0.0018(15)
C4A 0.0231(13) 0.061(2) 0.0546(18) 0.0150(15) 0.0008(12) 0.0020(12)
C4B 0.062(2) 0.0421(19) 0.068(2) -0.0252(17) -0.0048(17) 0.0042(16)
C5B 0.082(3) 0.0353(17) 0.060(2) -0.0008(15) 0.0005(18) -0.0071(17)

loop_
_atom_type_symbol
_atom_type_description
_atom_type_scat_dispersion_real
_atom_type_scat_dispersion_imag
_atom_type_scat_source
C C 0.0033 0.0016 'International Tables Vol C Tables 4.2.6.8 and 6.1.1.4'
H H 0.0000 0.0000 'International Tables Vol C Tables 4.2.6.8 and 6.1.1.4'
O O 0.0106 0.0060 'International Tables Vol C Tables 4.2.6.8 and 6.1.1.4'

loop_
_geom_angle_atom_site_label_1
_geom_angle_atom_site_label_2
_geom_angle_atom_site_label_3
_geom_angle
_geom_angle_site_symmetry_3
O1 C1 C2 108.78(19) .
O1 C1 C1B 108.2(2) .
C2 C1 C1B 108.3(2) .
O1 C1 C1A 109.43(19) .
C2 C1 C1A 110.9(2) .
C1B C1 C1A 111.2(2) .
C3 C2 C1 177.3(2) .
C2 C3 C3 179.5(4) 3_756
C2A C1A C6A 118.8(2) .
C2A C1A C1 122.5(2) .
C6A C1A C1 118.6(2) .
C5A C6A C1A 120.2(3) .
C6B C1B C2B 118.6(3) .
C6B C1B C1 119.6(2) .
C2B C1B C1 121.8(2) .
C1A C2A C3A 120.5(3) .
C4A C3A C2A 120.4(3) .
C3B C2B C1B 119.8(3) .
C4A C5A C6A 120.6(3) .
C5B C6B C1B 122.8(3) .
C4B C3B C2B 121.5(3) .
C5A C4A C3A 119.5(3) .
C3B C4B C5B 118.8(3) .
C6B C5B C4B 118.3(3) .
C5GB O1GB C2GB 102.2(4) .
C2GA O1GA C5GA 110.7(7) .
O1GB C2GB C3G 106.1(2) .
O1GA C2GA C3G 101.1(9) .
C2GA C3G C4G 110.2(8) .
C2GA C3G C2GB 23.1(7) .
C4G C3G C2GB 103.9(4) .
O1GB C5GB C4G 103.4(6) .
C4G C5GA O1GA 109.1(7) .
C5GA C4G C3G 107.6(7) .
C5GA C4G C5GB 33.5(6) .
C3G C4G C5GB 101.9(5) .

loop_
_geom_bond_atom_site_label_1
_geom_bond_atom_site_label_2
_geom_bond_distance
_geom_bond_site_symmetry_2
O1 C1 1.429(3) .
C1 C2 1.483(3) .
C1 C1B 1.527(4) .
C1 C1A 1.537(3) .
C2 C3 1.204(3) .
C3 C3 1.373(5) 3_756
C1A C2A 1.383(4) .
C1A C6A 1.393(3) .
C6A C5A 1.391(4) .
C1B C6B 1.386(4) .
C1B C2B 1.388(4) .
C2A C3A 1.390(4) .
C3A C4A 1.378(5) .
C2B C3B 1.384(4) .
C5A C4A 1.372(5) .
C6B C5B 1.345(4) .
C3B C4B 1.360(6) .
C4B C5B 1.446(5) .
O1GB C5GB 1.398(8) .
O1GB C2GB 1.4078 .
O1GA C2GA 1.422(15) .
O1GA C5GA 1.465(10) .
C2GB C3G 1.533(6) .
C2GA C3G 1.440(16) .
C3G C4G 1.482(8) .
C5GB C4G 1.601(11) .
C5GA C4G 1.282(11) .
